data_7211352
loop_
_publ_author_name
'Wang, Yu-Fang'
Zhuo-Li,
'Sun, Yan-Chun'
'Zhao, Jian-She'
'Wang, Li-Ya'

_publ_section_title
;
 Structural modulation and properties of four cadmium(ii) coordination
 architectures based on
 3-(pyridin-4-yl)-5-(pyrazin-2-yl)-1H-1,2,4-triazole and aromatic
 polycarboxylate ligands
;
_journal_issue 46
_journal_name_full CrystEngComm
_journal_page_first 9980
_journal_paper_doi 10.1039/c3ce41356j
_journal_volume 15
_journal_year 2013
_chemical_formula_sum 'C20 H18 Cd2 N6 O10'
_chemical_formula_weight 727.20
_chemical_name_systematic
;
 ?
;
_space_group_IT_number 14
_symmetry_cell_setting monoclinic
_symmetry_space_group_name_Hall '-P 2yn'
_symmetry_space_group_name_H-M 'P 1 21/n 1'
_atom_sites_solution_hydrogens geom
_atom_sites_solution_primary direct
_atom_sites_solution_secondary difmap
_audit_creation_method SHELXL-97
_cell_angle_alpha 90.00
_cell_angle_beta 92.6460(10)
_cell_angle_gamma 90.00
_cell_formula_units_Z 4
_cell_length_a 12.2094(10)
_cell_length_b 10.7090(9)
_cell_length_c 18.4149(15)
_cell_measurement_reflns_used 9957
_cell_measurement_temperature 296(2)
_cell_measurement_theta_max 28.22
_cell_measurement_theta_min 2.53
_cell_volume 2405.2(3)
_computing_structure_refinement 'SHELXL-97 (Sheldrick, 1997)'
_diffrn_ambient_temperature 296(2)
_diffrn_measured_fraction_theta_full 0.998
_diffrn_measured_fraction_theta_max 0.998
_diffrn_measurement_device_type 'CCD area detector'
_diffrn_measurement_method 'phi and omega scans'
_diffrn_radiation_monochromator graphite
_diffrn_radiation_source 'fine-focus sealed tube'
_diffrn_radiation_type MoK\a
_diffrn_radiation_wavelength 0.71073
_diffrn_reflns_av_R_equivalents 0.0194
_diffrn_reflns_av_sigmaI/netI 0.0165
_diffrn_reflns_limit_h_max 14
_diffrn_reflns_limit_h_min -14
_diffrn_reflns_limit_k_max 12
_diffrn_reflns_limit_k_min -12
_diffrn_reflns_limit_l_max 22
_diffrn_reflns_limit_l_min -22
_diffrn_reflns_number 17436
_diffrn_reflns_theta_full 25.50
_diffrn_reflns_theta_max 25.50
_diffrn_reflns_theta_min 2.53
_diffrn_standards_number 0
_exptl_absorpt_coefficient_mu 1.837
_exptl_absorpt_correction_T_max 0.7102
_exptl_absorpt_correction_T_min 0.6273
_exptl_absorpt_correction_type multi-scan
_exptl_absorpt_process_details sadabs
_exptl_crystal_colour colourless
_exptl_crystal_density_diffrn 2.008
_exptl_crystal_density_method 'not measured'
_exptl_crystal_description block
_exptl_crystal_F_000 1424
_exptl_crystal_size_max 0.28
_exptl_crystal_size_mid 0.25
_exptl_crystal_size_min 0.20
_refine_diff_density_max 0.559
_refine_diff_density_min -0.736
_refine_diff_density_rms 0.121
_refine_ls_extinction_method none
_refine_ls_goodness_of_fit_ref 0.959
_refine_ls_hydrogen_treatment constr
_refine_ls_matrix_type full
_refine_ls_number_parameters 362
_refine_ls_number_reflns 4471
_refine_ls_number_restraints 1
_refine_ls_restrained_S_all 0.963
_refine_ls_R_factor_all 0.0239
_refine_ls_R_factor_gt 0.0209
_refine_ls_shift/su_max 0.002
_refine_ls_shift/su_mean 0.000
_refine_ls_structure_factor_coef Fsqd
_refine_ls_weighting_details 'calc w=1/[\s^2^(Fo^2^)+(0.0263P)^2^+3.1235P] where P=(Fo^2^+2Fc^2^)/3'
_refine_ls_weighting_scheme calc
_refine_ls_wR_factor_gt 0.0509
_refine_ls_wR_factor_ref 0.0532
_reflns_number_gt 4052
_reflns_number_total 4471
_reflns_threshold_expression >2sigma(I)
_cod_data_source_file c3ce41356j.txt
_cod_data_source_block a
_cod_depositor_comments
;
The following automatic conversions were performed:

'_symmetry_cell_setting' value 'Monoclinic' changed to 'monoclinic'
according to /home/saulius/struct/CIF-dictionaries/cif_core.dic
dictionary named 'cif_core.dic' version 2.4.2 from 2011-04-26.

Automatic conversion script
Id: cif_fix_values 1891 2012-01-12 08:04:46Z andrius 
;
_cod_original_sg_symbol_H-M P2(1)/n
_cod_database_code 7211352

loop_
_symmetry_equiv_pos_as_xyz
'x, y, z'
'-x+1/2, y+1/2, -z+1/2'
'-x, -y, -z'
'x-1/2, -y-1/2, z-1/2'

loop_
_atom_site_label
_atom_site_type_symbol
_atom_site_fract_x
_atom_site_fract_y
_atom_site_fract_z
_atom_site_U_iso_or_equiv
_atom_site_adp_type
_atom_site_occupancy
_atom_site_symmetry_multiplicity
_atom_site_calc_flag
_atom_site_refinement_flags
_atom_site_disorder_assembly
_atom_site_disorder_group
Cd1 Cd 0.224737(14) 0.207266(16) 0.203388(9) 0.02704(6) Uani 1 1 d U . .
Cd2 Cd 0.632586(14) -0.285167(17) 0.086414(9) 0.02781(6) Uani 1 1 d . . .
N1 N 0.35361(17) 0.05206(19) 0.18077(10) 0.0285(4) Uani 1 1 d . . .
N2 N 0.50777(17) -0.1222(2) 0.14037(11) 0.0306(5) Uani 1 1 d . . .
N3 N 0.49788(19) -0.2233(2) 0.00165(11) 0.0337(5) Uani 1 1 d . . .
N4 N 0.46998(19) -0.2568(2) -0.06851(11) 0.0371(5) Uani 1 1 d . . .
N5 N 0.34909(16) -0.11194(19) -0.03309(10) 0.0259(4) Uani 1 1 d . . .
N6 N 0.20865(18) -0.2200(2) -0.29340(11) 0.0321(5) Uani 1 1 d . . .
O1 O 0.07846(17) 0.3000(2) 0.15161(10) 0.0527(6) Uani 1 1 d . . .
O2 O 0.14477(14) 0.16696(19) 0.07330(9) 0.0365(4) Uani 1 1 d U . .
O3 O -0.06272(17) 0.1296(2) -0.17383(11) 0.0533(6) Uani 1 1 d . . .
O4 O -0.22263(17) 0.2306(2) -0.18816(10) 0.0485(5) Uani 1 1 d . . .
O5 O -0.3312(7) 0.5436(12) -0.0162(5) 0.0483(17) Uani 0.67(4) 1 d P A 1
O6 O -0.2233(9) 0.5800(13) 0.0816(9) 0.064(3) Uani 0.67(4) 1 d P . 1
O5A O -0.297(3) 0.584(3) -0.0033(11) 0.059(7) Uani 0.33(4) 1 d P . 2
O6A O -0.261(3) 0.527(4) 0.1048(10) 0.068(9) Uani 0.33(4) 1 d P . 2
O7 O 0.34035(17) 0.3387(2) 0.14208(11) 0.0471(5) Uani 1 1 d . . .
H1W H 0.3068 0.3737 0.1061 0.071 Uiso 1 1 d R . .
H2W H 0.3908 0.2990 0.1217 0.071 Uiso 1 1 d R . .
O8 O 0.11909(17) 0.0580(2) 0.25723(11) 0.0503(5) Uani 1 1 d . . .
H3W H 0.1012 -0.0057 0.2318 0.075 Uiso 1 1 d R . .
H4W H 0.0883 0.0596 0.2977 0.075 Uiso 1 1 d R . .
O9 O 0.50410(18) -0.4492(2) 0.11021(12) 0.0564(6) Uani 1 1 d . . .
H5W H 0.5334 -0.5212 0.1115 0.085 Uiso 1 1 d R . .
H6W H 0.4509 -0.4461 0.0788 0.085 Uiso 1 1 d R . .
O10 O 0.75160(15) -0.12622(17) 0.05457(9) 0.0356(4) Uani 1 1 d . . .
H8W H 0.7240 -0.0541 0.0478 0.053 Uiso 1 1 d R . .
H7W H 0.7871 -0.1437 0.0172 0.053 Uiso 1 1 d R . .
C1 C -0.0158(2) 0.2839(2) 0.03641(13) 0.0292(5) Uani 1 1 d . . .
C2 C -0.0310(2) 0.2259(2) -0.03129(13) 0.0286(5) Uani 1 1 d . . .
H2 H 0.0161 0.1623 -0.0445 0.034 Uiso 1 1 calc R . .
C3 C -0.1168(2) 0.2630(2) -0.07911(13) 0.0277(5) Uani 1 1 d . . .
C4 C -0.1871(2) 0.3573(2) -0.05900(13) 0.0328(6) Uani 1 1 d . . .
H4 H -0.2447 0.3816 -0.0907 0.039 Uiso 1 1 calc R . .
C5 C -0.1725(2) 0.4154(2) 0.00782(14) 0.0325(6) Uani 1 1 d . A .
C6 C -0.0866(2) 0.3786(3) 0.05532(14) 0.0348(6) Uani 1 1 d . . .
H6 H -0.0766 0.4179 0.1002 0.042 Uiso 1 1 calc R . .
C7 C 0.0749(2) 0.2467(3) 0.08974(13) 0.0323(6) Uani 1 1 d . . .
C8 C -0.1335(2) 0.2020(3) -0.15310(13) 0.0333(6) Uani 1 1 d . . .
C9 C -0.2472(2) 0.5179(3) 0.02949(17) 0.0435(7) Uani 1 1 d . . .
C10 C 0.3504(2) 0.0023(2) 0.11421(12) 0.0286(5) Uani 1 1 d . . .
H10 H 0.2947 0.0261 0.0809 0.034 Uiso 1 1 calc R . .
C11 C 0.42733(18) -0.0838(2) 0.09343(12) 0.0229(5) Uani 1 1 d . . .
C12 C 0.5092(2) -0.0738(3) 0.20721(13) 0.0373(6) Uani 1 1 d . . .
H12 H 0.5632 -0.0995 0.2412 0.045 Uiso 1 1 calc R . .
C13 C 0.4329(2) 0.0133(3) 0.22734(13) 0.0340(6) Uani 1 1 d . . .
H13 H 0.4371 0.0454 0.2743 0.041 Uiso 1 1 calc R . .
C14 C 0.42433(18) -0.1386(2) 0.02030(12) 0.0240(5) Uani 1 1 d . . .
C15 C 0.3807(2) -0.1883(2) -0.08690(12) 0.0268(5) Uani 1 1 d . . .
C16 C 0.3221(2) -0.1986(2) -0.15817(13) 0.0272(5) Uani 1 1 d . . .
C17 C 0.2191(2) -0.1457(3) -0.17077(14) 0.0357(6) Uani 1 1 d . . .
H17 H 0.1860 -0.1023 -0.1339 0.043 Uiso 1 1 calc R . .
C18 C 0.1661(2) -0.1579(3) -0.23835(14) 0.0379(6) Uani 1 1 d . . .
H18 H 0.0975 -0.1212 -0.2459 0.045 Uiso 1 1 calc R . .
C19 C 0.3079(2) -0.2704(3) -0.28168(14) 0.0388(6) Uani 1 1 d . . .
H19 H 0.3391 -0.3127 -0.3197 0.047 Uiso 1 1 calc R . .
C20 C 0.3666(2) -0.2627(3) -0.21575(14) 0.0374(6) Uani 1 1 d . . .
H20 H 0.4352 -0.3001 -0.2099 0.045 Uiso 1 1 calc R . .

loop_
_atom_site_aniso_label
_atom_site_aniso_U_11
_atom_site_aniso_U_22
_atom_site_aniso_U_33
_atom_site_aniso_U_23
_atom_site_aniso_U_13
_atom_site_aniso_U_12
Cd1 0.02618(10) 0.03393(11) 0.02042(10) -0.00442(7) -0.00542(7) 0.00872(7)
Cd2 0.02785(10) 0.03572(11) 0.01925(10) -0.00143(7) -0.00547(7) 0.01304(7)
N1 0.0315(11) 0.0311(11) 0.0229(10) -0.0006(8) 0.0015(8) 0.0084(9)
N2 0.0312(11) 0.0391(12) 0.0209(10) -0.0006(9) -0.0043(8) 0.0135(9)
N3 0.0365(12) 0.0446(13) 0.0190(10) -0.0066(9) -0.0070(9) 0.0204(10)
N4 0.0397(13) 0.0502(13) 0.0203(10) -0.0094(10) -0.0093(9) 0.0224(11)
N5 0.0254(10) 0.0314(11) 0.0204(10) -0.0013(8) -0.0038(8) 0.0076(8)
N6 0.0315(12) 0.0399(13) 0.0242(11) 0.0009(9) -0.0063(9) -0.0079(9)
O1 0.0478(12) 0.0793(16) 0.0291(10) -0.0200(10) -0.0169(9) 0.0345(11)
O2 0.0323(10) 0.0493(11) 0.0270(8) -0.0060(8) -0.0076(7) 0.0201(9)
O3 0.0459(12) 0.0736(15) 0.0399(11) -0.0278(11) -0.0035(9) 0.0045(11)
O4 0.0502(13) 0.0694(14) 0.0243(10) 0.0081(9) -0.0154(9) -0.0011(11)
O5 0.041(3) 0.060(4) 0.042(3) 0.002(3) -0.009(2) 0.026(3)
O6 0.059(4) 0.063(5) 0.070(5) -0.029(4) -0.011(4) 0.035(3)
O5A 0.077(13) 0.069(11) 0.031(6) 0.014(6) 0.009(7) 0.059(10)
O6A 0.072(11) 0.090(15) 0.041(6) -0.026(7) -0.013(6) 0.056(11)
O7 0.0465(12) 0.0544(13) 0.0401(11) 0.0017(10) -0.0002(9) -0.0025(10)
O8 0.0562(13) 0.0521(13) 0.0438(12) -0.0177(10) 0.0152(10) -0.0135(10)
O9 0.0540(13) 0.0622(14) 0.0532(13) 0.0101(11) 0.0057(11) -0.0010(11)
O10 0.0418(10) 0.0362(10) 0.0290(9) 0.0054(8) 0.0046(8) 0.0139(8)
C1 0.0257(12) 0.0373(14) 0.0238(12) -0.0028(10) -0.0066(10) 0.0102(10)
C2 0.0269(13) 0.0341(13) 0.0245(12) -0.0038(10) -0.0018(10) 0.0112(10)
C3 0.0271(12) 0.0351(13) 0.0206(12) 0.0017(10) -0.0034(9) 0.0004(10)
C4 0.0286(13) 0.0402(15) 0.0286(13) 0.0057(11) -0.0078(10) 0.0085(11)
C5 0.0293(13) 0.0334(14) 0.0342(14) -0.0001(11) -0.0044(10) 0.0115(11)
C6 0.0347(14) 0.0411(15) 0.0278(13) -0.0099(11) -0.0068(11) 0.0128(12)
C7 0.0280(13) 0.0447(15) 0.0237(13) -0.0027(11) -0.0055(10) 0.0115(12)
C8 0.0347(14) 0.0441(15) 0.0205(12) 0.0024(11) -0.0042(11) -0.0074(12)
C9 0.0374(15) 0.0401(16) 0.0530(18) -0.0040(15) 0.0016(13) 0.0151(13)
C10 0.0287(12) 0.0341(13) 0.0223(12) -0.0011(10) -0.0047(9) 0.0114(10)
C11 0.0244(11) 0.0257(12) 0.0185(11) 0.0019(9) -0.0013(9) 0.0046(9)
C12 0.0406(15) 0.0490(16) 0.0214(12) -0.0030(11) -0.0090(11) 0.0193(13)
C13 0.0415(15) 0.0412(15) 0.0189(12) -0.0038(10) -0.0027(10) 0.0124(12)
C14 0.0243(11) 0.0272(12) 0.0200(11) -0.0006(9) -0.0029(9) 0.0066(9)
C15 0.0276(12) 0.0314(12) 0.0212(12) -0.0015(9) -0.0032(9) 0.0068(10)
C16 0.0297(13) 0.0314(13) 0.0200(12) -0.0001(9) -0.0045(10) 0.0010(10)
C17 0.0311(13) 0.0496(16) 0.0258(13) -0.0077(12) -0.0045(10) 0.0086(12)
C18 0.0305(13) 0.0509(17) 0.0313(14) -0.0031(12) -0.0092(11) 0.0078(12)
C19 0.0402(16) 0.0513(17) 0.0246(13) -0.0101(12) -0.0032(11) 0.0044(13)
C20 0.0346(14) 0.0490(16) 0.0278(13) -0.0082(12) -0.0073(11) 0.0125(12)

loop_
_atom_type_symbol
_atom_type_description
_atom_type_scat_dispersion_real
_atom_type_scat_dispersion_imag
_atom_type_scat_source
C C 0.0033 0.0016 'International Tables Vol C Tables 4.2.6.8 and 6.1.1.4'
H H 0.0000 0.0000 'International Tables Vol C Tables 4.2.6.8 and 6.1.1.4'
N N 0.0061 0.0033 'International Tables Vol C Tables 4.2.6.8 and 6.1.1.4'
O O 0.0106 0.0060 'International Tables Vol C Tables 4.2.6.8 and 6.1.1.4'
Cd Cd -0.8075 1.2024 'International Tables Vol C Tables 4.2.6.8 and 6.1.1.4'

loop_
_geom_angle_atom_site_label_1
_geom_angle_atom_site_label_2
_geom_angle_atom_site_label_3
_geom_angle
_geom_angle_site_symmetry_1
_geom_angle_site_symmetry_3
O4 Cd1 O1 117.11(8) 4_666 .
O4 Cd1 O8 87.96(8) 4_666 .
O1 Cd1 O8 92.27(9) . .
O4 Cd1 O7 95.78(8) 4_666 .
O1 Cd1 O7 90.87(9) . .
O8 Cd1 O7 173.39(7) . .
O4 Cd1 N1 102.02(8) 4_666 .
O1 Cd1 N1 140.87(7) . .
O8 Cd1 N1 88.76(8) . .
O7 Cd1 N1 85.13(8) . .
O4 Cd1 O2 170.74(7) 4_666 .
O1 Cd1 O2 54.11(6) . .
O8 Cd1 O2 95.05(7) . .
O7 Cd1 O2 82.10(7) . .
N1 Cd1 O2 86.83(6) . .
O4 Cd1 C7 144.17(8) 4_666 .
O1 Cd1 C7 27.11(7) . .
O8 Cd1 C7 93.91(8) . .
O7 Cd1 C7 86.26(8) . .
N1 Cd1 C7 113.78(7) . .
O2 Cd1 C7 26.99(7) . .
O6 Cd2 N3 132.9(3) 1_645 .
O6 Cd2 O10 87.8(5) 1_645 .
N3 Cd2 O10 93.05(8) . .
O6 Cd2 O5A 44.8(5) 1_645 1_645
N3 Cd2 O5A 88.2(7) . 1_645
O10 Cd2 O5A 90.3(11) . 1_645
O6 Cd2 N6 77.3(3) 1_645 4_656
N3 Cd2 N6 149.66(7) . 4_656
O10 Cd2 N6 89.76(7) . 4_656
O5A Cd2 N6 122.1(6) 1_645 4_656
O6 Cd2 O9 93.2(5) 1_645 .
N3 Cd2 O9 83.28(8) . .
O10 Cd2 O9 175.77(7) . .
O5A Cd2 O9 87.5(11) 1_645 .
N6 Cd2 O9 94.47(8) 4_656 .
O6 Cd2 O6A 20.8(6) 1_645 1_645
N3 Cd2 O6A 134.1(5) . 1_645
O10 Cd2 O6A 107.8(12) . 1_645
O5A Cd2 O6A 52.5(4) 1_645 1_645
N6 Cd2 O6A 72.7(3) 4_656 1_645
O9 Cd2 O6A 73.6(12) . 1_645
O6 Cd2 N2 157.7(3) 1_645 .
N3 Cd2 N2 69.35(7) . .
O10 Cd2 N2 89.37(7) . .
O5A Cd2 N2 157.4(6) 1_645 .
N6 Cd2 N2 80.49(7) 4_656 .
O9 Cd2 N2 91.28(8) . .
O6A Cd2 N2 147.7(7) 1_645 .
C13 N1 C10 117.2(2) . .
C13 N1 Cd1 125.62(16) . .
C10 N1 Cd1 117.09(15) . .
C12 N2 C11 116.9(2) . .
C12 N2 Cd2 129.99(16) . .
C11 N2 Cd2 113.07(15) . .
C14 N3 N4 106.29(19) . .
C14 N3 Cd2 119.21(15) . .
N4 N3 Cd2 134.47(15) . .
C15 N4 N3 104.97(19) . .
C14 N5 C15 101.47(18) . .
C19 N6 C18 117.4(2) . .
C19 N6 Cd2 118.41(17) . 4
C18 N6 Cd2 123.30(17) . 4
C7 O1 Cd1 100.25(15) . .
C7 O2 Cd1 83.94(14) . .
C8 O4 Cd1 138.34(19) . 4_565
C9 O6 Cd2 103.0(4) . 1_465
C9 O5A Cd2 102.1(14) . 1_465
C9 O6A Cd2 90.4(13) . 1_465
Cd1 O7 H1W 111.4 . .
Cd1 O7 H2W 112.4 . .
H1W O7 H2W 102.1 . .
Cd1 O8 H3W 117.0 . .
Cd1 O8 H4W 129.9 . .
H3W O8 H4W 112.7 . .
Cd2 O9 H5W 113.0 . .
Cd2 O9 H6W 109.3 . .
H5W O9 H6W 111.3 . .
Cd2 O10 H8W 116.9 . .
Cd2 O10 H7W 112.9 . .
H8W O10 H7W 107.2 . .
C6 C1 C2 119.3(2) . .
C6 C1 C7 118.7(2) . .
C2 C1 C7 122.0(2) . .
C3 C2 C1 120.1(2) . .
C3 C2 H2 120.0 . .
C1 C2 H2 120.0 . .
C4 C3 C2 119.7(2) . .
C4 C3 C8 119.6(2) . .
C2 C3 C8 120.7(2) . .
C5 C4 C3 120.6(2) . .
C5 C4 H4 119.7 . .
C3 C4 H4 119.7 . .
C4 C5 C6 119.7(2) . .
C4 C5 C9 120.9(2) . .
C6 C5 C9 119.5(2) . .
C1 C6 C5 120.6(2) . .
C1 C6 H6 119.7 . .
C5 C6 H6 119.7 . .
O2 C7 O1 121.7(2) . .
O2 C7 C1 120.8(2) . .
O1 C7 C1 117.5(2) . .
O2 C7 Cd1 69.07(13) . .
O1 C7 Cd1 52.63(12) . .
C1 C7 Cd1 170.09(18) . .
O3 C8 O4 125.9(2) . .
O3 C8 C3 118.7(2) . .
O4 C8 C3 115.3(2) . .
O5A C9 O6 100.9(16) . .
O5A C9 O5 29(2) . .
O6 C9 O5 123.2(5) . .
O5A C9 O6A 114.2(8) . .
O6 C9 O6A 37.3(10) . .
O5 C9 O6A 119.3(10) . .
O5A C9 C5 131.2(10) . .
O6 C9 C5 119.7(3) . .
O5 C9 C5 116.6(6) . .
O6A C9 C5 114.5(7) . .
N1 C10 C11 121.9(2) . .
N1 C10 H10 119.1 . .
C11 C10 H10 119.1 . .
N2 C11 C10 120.8(2) . .
N2 C11 C14 117.0(2) . .
C10 C11 C14 122.1(2) . .
N2 C12 C13 122.0(2) . .
N2 C12 H12 119.0 . .
C13 C12 H12 119.0 . .
N1 C13 C12 121.2(2) . .
N1 C13 H13 119.4 . .
C12 C13 H13 119.4 . .
N3 C14 N5 113.7(2) . .
N3 C14 C11 121.3(2) . .
N5 C14 C11 125.0(2) . .
N4 C15 N5 113.6(2) . .
N4 C15 C16 122.7(2) . .
N5 C15 C16 123.7(2) . .
C17 C16 C20 117.1(2) . .
C17 C16 C15 121.2(2) . .
C20 C16 C15 121.7(2) . .
C18 C17 C16 119.7(2) . .
C18 C17 H17 120.2 . .
C16 C17 H17 120.2 . .
N6 C18 C17 123.2(2) . .
N6 C18 H18 118.4 . .
C17 C18 H18 118.4 . .
N6 C19 C20 123.2(2) . .
N6 C19 H19 118.4 . .
C20 C19 H19 118.4 . .
C19 C20 C16 119.5(2) . .
C19 C20 H20 120.2 . .
C16 C20 H20 120.2 . .

loop_
_geom_bond_atom_site_label_1
_geom_bond_atom_site_label_2
_geom_bond_distance
_geom_bond_site_symmetry_2
Cd1 O4 2.1738(18) 4_666
Cd1 O1 2.2196(19) .
Cd1 O8 2.306(2) .
Cd1 O7 2.323(2) .
Cd1 N1 2.339(2) .
Cd1 O2 2.5812(17) .
Cd1 C7 2.748(2) .
Cd2 O6 2.281(5) 1_645
Cd2 N3 2.312(2) .
Cd2 O10 2.3305(19) .
Cd2 O5A 2.36(2) 1_645
Cd2 N6 2.361(2) 4_656
Cd2 O9 2.409(2) .
Cd2 O6A 2.41(2) 1_645
Cd2 N2 2.548(2) .
N1 C13 1.330(3) .
N1 C10 1.336(3) .
N2 C12 1.335(3) .
N2 C11 1.343(3) .
N3 C14 1.333(3) .
N3 N4 1.369(3) .
N4 C15 1.344(3) .
N5 C14 1.345(3) .
N5 C15 1.354(3) .
N6 C19 1.335(4) .
N6 C18 1.337(3) .
N6 Cd2 2.361(2) 4
O1 C7 1.273(3) .
O2 C7 1.254(3) .
O3 C8 1.235(3) .
O4 C8 1.276(3) .
O4 Cd1 2.1738(18) 4_565
O5 C9 1.326(9) .
O6 C9 1.192(7) .
O6 Cd2 2.281(5) 1_465
O5A C9 1.099(15) .
O5A Cd2 2.36(2) 1_465
O6A C9 1.41(2) .
O6A Cd2 2.41(2) 1_465
O7 H1W 0.8499 .
O7 H2W 0.8501 .
O8 H3W 0.8501 .
O8 H4W 0.8500 .
O9 H5W 0.8500 .
O9 H6W 0.8500 .
O10 H8W 0.8500 .
O10 H7W 0.8499 .
C1 C6 1.388(3) .
C1 C2 1.398(3) .
C1 C7 1.499(3) .
C2 C3 1.394(3) .
C2 H2 0.9300 .
C3 C4 1.387(4) .
C3 C8 1.516(3) .
C4 C5 1.383(4) .
C4 H4 0.9300 .
C5 C6 1.390(3) .
C5 C9 1.493(4) .
C6 H6 0.9300 .
C10 C11 1.382(3) .
C10 H10 0.9300 .
C11 C14 1.468(3) .
C12 C13 1.382(4) .
C12 H12 0.9300 .
C13 H13 0.9300 .
C15 C16 1.469(3) .
C16 C17 1.389(3) .
C16 C20 1.394(4) .
C17 C18 1.382(3) .
C17 H17 0.9300 .
C18 H18 0.9300 .
C19 C20 1.383(4) .
C19 H19 0.9300 .
C20 H20 0.9300 .

loop_
_geom_hbond_atom_site_label_D
_geom_hbond_atom_site_label_H
_geom_hbond_atom_site_label_A
_geom_hbond_distance_DH
_geom_hbond_distance_HA
_geom_hbond_distance_DA
_geom_hbond_angle_DHA
_geom_hbond_site_symmetry_A
C19 H19 O10 0.93 2.59 3.256(3) 129.0 4
C10 H10 O2 0.93 2.37 3.131(3) 138.8 .
O10 H7W O2 0.85 1.91 2.759(2) 172.5 3_655
O10 H8W N5 0.85 2.00 2.851(3) 176.9 3_655
O9 H6W O5 0.85 2.10 2.852(13) 147.7 3
O9 H5W N4 0.85 2.51 3.259(3) 148.3 3_645
O8 H4W O9 0.85 2.08 2.927(3) 172.4 2
O8 H3W O3 0.85 1.75 2.602(3) 175.7 3
O7 H2W N4 0.85 2.05 2.874(3) 162.7 3_655
O7 H1W O5A 0.85 1.94 2.715(17) 150.1 3_565
O7 H1W O5 0.85 1.91 2.636(8) 142.2 3_565
C19 H19 O10 0.93 2.59 3.256(3) 129.0 4
C10 H10 O2 0.93 2.37 3.131(3) 138.8 .
O10 H7W O2 0.85 1.91 2.759(2) 172.5 3_655
O10 H8W N5 0.85 2.00 2.851(3) 176.9 3_655
O9 H6W O5 0.85 2.10 2.852(13) 147.7 3
O9 H5W N4 0.85 2.51 3.259(3) 148.3 3_645
O8 H4W O9 0.85 2.08 2.927(3) 172.4 2
O8 H3W O3 0.85 1.75 2.602(3) 175.7 3
O7 H2W N4 0.85 2.05 2.874(3) 162.7 3_655
O7 H1W O5A 0.85 1.94 2.715(17) 150.1 3_565
O7 H1W O5 0.85 1.91 2.636(8) 142.2 3_565
C19 H19 O10 0.93 2.59 3.256(3) 129.0 4
C10 H10 O2 0.93 2.37 3.131(3) 138.8 .
O10 H7W O2 0.85 1.91 2.759(2) 172.5 3_655
O10 H8W N5 0.85 2.00 2.851(3) 176.9 3_655
O9 H6W O5 0.85 2.10 2.852(13) 147.7 3
O9 H5W N4 0.85 2.51 3.259(3) 148.3 3_645
O8 H4W O9 0.85 2.08 2.927(3) 172.4 2
O8 H3W O3 0.85 1.75 2.602(3) 175.7 3
O7 H2W N4 0.85 2.05 2.874(3) 162.7 3_655
O7 H1W O5 0.85 1.91 2.636(8) 142.2 3_565
O8 H3W O3 0.85 1.75 2.602(3) 175.7 3
O7 H1W O5 0.85 1.91 2.636(8) 142.2 3_565
O7 H2W N4 0.85 2.05 2.874(3) 162.7 3_655
O7 H2W N3 0.85 2.82 3.594(3) 152.3 3_655
O10 H8W N5 0.85 2.00 2.851(3) 176.9 3_655
O10 H7W O2 0.85 1.91 2.759(2) 172.5 3_655
O9 H5W N4 0.85 2.51 3.259(3) 148.3 3_645
O9 H5W O7 0.85 2.87 3.100(3) 97.5 1_545
O9 H6W O5 0.85 2.10 2.852(13) 147.7 3
O7 H1W O5 0.85 1.91 2.636(8) 142.2 3_565
O7 H1W O5A 0.85 1.94 2.715(17) 150.1 3_565
O7 H2W N4 0.85 2.05 2.874(3) 162.7 3_655
O8 H3W O3 0.85 1.75 2.602(3) 175.7 3
O8 H4W O9 0.85 2.08 2.927(3) 172.4 2
O9 H5W N4 0.85 2.51 3.259(3) 148.3 3_645
O9 H6W O5 0.85 2.10 2.852(13) 147.7 3
O10 H8W N5 0.85 2.00 2.851(3) 176.9 3_655
O10 H7W O2 0.85 1.91 2.759(2) 172.5 3_655
C10 H10 O2 0.93 2.37 3.131(3) 138.8 .
C19 H19 O10 0.93 2.59 3.256(3) 129.0 4

loop_
_geom_torsion_atom_site_label_1
_geom_torsion_atom_site_label_2
_geom_torsion_atom_site_label_3
_geom_torsion_atom_site_label_4
_geom_torsion
_geom_torsion_site_symmetry_1
O4 Cd1 N1 C13 3.0(2) 4_666
O1 Cd1 N1 C13 -176.7(2) .
O8 Cd1 N1 C13 -84.6(2) .
O7 Cd1 N1 C13 97.9(2) .
O2 Cd1 N1 C13 -179.8(2) .
C7 Cd1 N1 C13 -178.4(2) .
O4 Cd1 N1 C10 -173.68(18) 4_666
O1 Cd1 N1 C10 6.6(3) .
O8 Cd1 N1 C10 98.67(19) .
O7 Cd1 N1 C10 -78.79(19) .
O2 Cd1 N1 C10 3.54(18) .
C7 Cd1 N1 C10 5.0(2) .
O6 Cd2 N2 C12 -5.4(15) 1_645
N3 Cd2 N2 C12 178.5(3) .
O10 Cd2 N2 C12 -88.0(2) .
O5A Cd2 N2 C12 -177(3) 1_645
N6 Cd2 N2 C12 1.9(2) 4_656
O9 Cd2 N2 C12 96.2(2) .
O6A Cd2 N2 C12 36(2) 1_645
O6 Cd2 N2 C11 176.7(15) 1_645
N3 Cd2 N2 C11 0.51(17) .
O10 Cd2 N2 C11 94.00(17) .
O5A Cd2 N2 C11 5(3) 1_645
N6 Cd2 N2 C11 -176.13(18) 4_656
O9 Cd2 N2 C11 -81.81(17) .
O6A Cd2 N2 C11 -142.3(19) 1_645
O6 Cd2 N3 C14 -178.3(8) 1_645
O10 Cd2 N3 C14 -88.5(2) .
O5A Cd2 N3 C14 -178.7(11) 1_645
N6 Cd2 N3 C14 6.2(3) 4_656
O9 Cd2 N3 C14 93.6(2) .
O6A Cd2 N3 C14 152.9(16) 1_645
N2 Cd2 N3 C14 -0.32(19) .
O6 Cd2 N3 N4 4.0(8) 1_645
O10 Cd2 N3 N4 93.8(3) .
O5A Cd2 N3 N4 3.6(11) 1_645
N6 Cd2 N3 N4 -171.4(2) 4_656
O9 Cd2 N3 N4 -84.1(3) .
O6A Cd2 N3 N4 -24.7(16) 1_645
N2 Cd2 N3 N4 -178.0(3) .
C14 N3 N4 C15 0.2(3) .
Cd2 N3 N4 C15 178.1(2) .
O4 Cd1 O1 C7 177.00(18) 4_666
O8 Cd1 O1 C7 -94.1(2) .
O7 Cd1 O1 C7 80.1(2) .
N1 Cd1 O1 C7 -3.3(3) .
O2 Cd1 O1 C7 0.46(17) .
O4 Cd1 O2 C7 -20.0(5) 4_666
O1 Cd1 O2 C7 -0.46(17) .
O8 Cd1 O2 C7 88.69(17) .
O7 Cd1 O2 C7 -97.31(17) .
N1 Cd1 O2 C7 177.16(17) .
C6 C1 C2 C3 -0.1(4) .
C7 C1 C2 C3 179.7(2) .
C1 C2 C3 C4 -0.4(4) .
C1 C2 C3 C8 179.3(2) .
C2 C3 C4 C5 0.5(4) .
C8 C3 C4 C5 -179.1(2) .
C3 C4 C5 C6 -0.2(4) .
C3 C4 C5 C9 179.3(3) .
C2 C1 C6 C5 0.4(4) .
C7 C1 C6 C5 -179.4(3) .
C4 C5 C6 C1 -0.3(4) .
C9 C5 C6 C1 -179.8(3) .
Cd1 O2 C7 O1 0.8(3) .
Cd1 O2 C7 C1 -179.9(3) .
Cd1 O1 C7 O2 -0.9(3) .
Cd1 O1 C7 C1 179.7(2) .
C6 C1 C7 O2 -175.7(3) .
C2 C1 C7 O2 4.6(4) .
C6 C1 C7 O1 3.7(4) .
C2 C1 C7 O1 -176.1(3) .
C6 C1 C7 Cd1 5.0(13) .
C2 C1 C7 Cd1 -174.8(10) .
O4 Cd1 C7 O2 174.61(15) 4_666
O1 Cd1 C7 O2 179.2(3) .
O8 Cd1 C7 O2 -93.46(17) .
O7 Cd1 C7 O2 79.92(17) .
N1 Cd1 C7 O2 -3.09(19) .
O4 Cd1 C7 O1 -4.6(3) 4_666
O8 Cd1 C7 O1 87.4(2) .
O7 Cd1 C7 O1 -99.3(2) .
N1 Cd1 C7 O1 177.72(19) .
O2 Cd1 C7 O1 -179.2(3) .
O4 Cd1 C7 C1 -6.0(12) 4_666
O1 Cd1 C7 C1 -1.5(11) .
O8 Cd1 C7 C1 85.9(12) .
O7 Cd1 C7 C1 -100.7(12) .
N1 Cd1 C7 C1 176.3(12) .
O2 Cd1 C7 C1 179.4(13) .
Cd1 O4 C8 O3 -49.6(5) 4_565
Cd1 O4 C8 C3 131.3(2) 4_565
C4 C3 C8 O3 171.1(3) .
C2 C3 C8 O3 -8.5(4) .
C4 C3 C8 O4 -9.7(4) .
C2 C3 C8 O4 170.7(2) .
Cd2 O5A C9 O6 -27.5(12) 1_465
Cd2 O5A C9 O5 116(3) 1_465
Cd2 O5A C9 O6A 9.2(12) 1_465
Cd2 O5A C9 C5 -174.7(6) 1_465
Cd2 O6 C9 O5A 28.6(11) 1_465
Cd2 O6 C9 O5 8.8(14) 1_465
Cd2 O6 C9 O6A -87.2(11) 1_465
Cd2 O6 C9 C5 -179.4(3) 1_465
Cd2 O6A C9 O5A -8.8(12) 1_465
Cd2 O6A C9 O6 66.9(12) 1_465
Cd2 O6A C9 O5 -40.6(17) 1_465
Cd2 O6A C9 C5 174.4(3) 1_465
C4 C5 C9 O5A -26(3) .
C6 C5 C9 O5A 154(3) .
C4 C5 C9 O6 -168.0(13) .
C6 C5 C9 O6 11.5(14) .
C4 C5 C9 O5 4.4(7) .
C6 C5 C9 O5 -176.1(6) .
C4 C5 C9 O6A 150(2) .
C6 C5 C9 O6A -30(2) .
C13 N1 C10 C11 -1.5(4) .
Cd1 N1 C10 C11 175.44(18) .
C12 N2 C11 C10 0.1(4) .
Cd2 N2 C11 C10 178.39(18) .
C12 N2 C11 C14 -178.9(2) .
Cd2 N2 C11 C14 -0.6(3) .
N1 C10 C11 N2 1.2(4) .
N1 C10 C11 C14 -179.8(2) .
C11 N2 C12 C13 -1.0(4) .
Cd2 N2 C12 C13 -178.9(2) .
C10 N1 C13 C12 0.7(4) .
Cd1 N1 C13 C12 -176.0(2) .
N2 C12 C13 N1 0.6(4) .
N4 N3 C14 N5 -0.6(3) .
Cd2 N3 C14 N5 -178.84(16) .
N4 N3 C14 C11 178.4(2) .
Cd2 N3 C14 C11 0.1(3) .
C15 N5 C14 N3 0.7(3) .
C15 N5 C14 C11 -178.2(2) .
N2 C11 C14 N3 0.4(4) .
C10 C11 C14 N3 -178.6(2) .
N2 C11 C14 N5 179.2(2) .
C10 C11 C14 N5 0.2(4) .
N3 N4 C15 N5 0.3(3) .
N3 N4 C15 C16 -178.3(2) .
C14 N5 C15 N4 -0.6(3) .
C14 N5 C15 C16 178.0(2) .
N4 C15 C16 C17 167.3(3) .
N5 C15 C16 C17 -11.1(4) .
N4 C15 C16 C20 -12.0(4) .
N5 C15 C16 C20 169.6(3) .
C20 C16 C17 C18 -0.3(4) .
C15 C16 C17 C18 -179.6(3) .
C19 N6 C18 C17 -1.0(4) .
Cd2 N6 C18 C17 -170.0(2) 4
C16 C17 C18 N6 0.6(5) .
C18 N6 C19 C20 1.0(4) .
Cd2 N6 C19 C20 170.6(2) 4
N6 C19 C20 C16 -0.7(5) .
C17 C16 C20 C19 0.3(4) .
C15 C16 C20 C19 179.6(3) .
